data_7237046
loop_
_publ_author_name
'Lu, Weiqun'
'Gao, Zeliang'
'Wu, Qian'
'Tian, Xiangxin'
'Sun, Youxuan'
'Liu, Yang'
'Tao, Xutang'

_publ_section_title
;
 Tailored fabrication of a prospective acousto--optic crystal TiTe3O8
 endowed with high performance
;
_journal_issue 10
_journal_name_full 'Journal of Materials Chemistry C'
_journal_page_first 2443
_journal_paper_doi 10.1039/C7TC05382G
_journal_volume 6
_journal_year 2018
_chemical_formula_sum 'O8 Te3 Ti'
_chemical_formula_weight 558.67
_space_group_IT_number 206
_space_group_name_Hall '-I 2b 2c 3'
_space_group_name_H-M_alt 'I a -3'
_symmetry_cell_setting cubic
_symmetry_space_group_name_H-M 'I a -3'
_atom_sites_solution_primary direct
_atom_sites_solution_secondary difmap
_audit_block_doi 10.5517/ccdc.csd.cc1q0260
_audit_creation_method SHELXL-97
_audit_update_record
;
2017-10-13 deposited with the CCDC.
2018-01-17 downloaded from the CCDC.
;
_cell_angle_alpha 90.00
_cell_angle_beta 90.00
_cell_angle_gamma 90.00
_cell_formula_units_Z 8
_cell_length_a 10.9585(5)
_cell_length_b 10.9585(5)
_cell_length_c 10.9585(5)
_cell_measurement_reflns_used 6196
_cell_measurement_temperature 296(2)
_cell_measurement_theta_max 27.30
_cell_measurement_theta_min 3.72
_cell_volume 1315.99(10)
_computing_cell_refinement 'Bruker SMART'
_computing_data_collection 'Bruker SMART'
_computing_data_reduction 'Bruker SAINT'
_computing_molecular_graphics 'Bruker SHELXTL'
_computing_publication_material 'Bruker SHELXTL'
_computing_structure_refinement 'SHELXL-97 (Sheldrick, 1997)'
_computing_structure_solution 'SHELXS-97 (Sheldrick, 1990)'
_diffrn_ambient_temperature 296(2)
_diffrn_measured_fraction_theta_full 1.000
_diffrn_measured_fraction_theta_max 1.000
_diffrn_measurement_device_type 'CCD area detector'
_diffrn_measurement_method 'phi and omega scans'
_diffrn_radiation_monochromator graphite
_diffrn_radiation_source 'fine-focus sealed tube'
_diffrn_radiation_type MoK\a
_diffrn_radiation_wavelength 0.71073
_diffrn_reflns_av_R_equivalents 0.0330
_diffrn_reflns_av_sigmaI/netI 0.0092
_diffrn_reflns_limit_h_max 14
_diffrn_reflns_limit_h_min -14
_diffrn_reflns_limit_k_max 14
_diffrn_reflns_limit_k_min -14
_diffrn_reflns_limit_l_max 13
_diffrn_reflns_limit_l_min -14
_diffrn_reflns_number 6869
_diffrn_reflns_theta_full 27.00
_diffrn_reflns_theta_max 27.00
_diffrn_reflns_theta_min 3.72
_exptl_absorpt_coefficient_mu 14.347
_exptl_absorpt_correction_T_max 0.317
_exptl_absorpt_correction_T_min 0.231
_exptl_absorpt_correction_type multi-scan
_exptl_crystal_colour yellow
_exptl_crystal_density_diffrn 5.639
_exptl_crystal_density_method 'not measured'
_exptl_crystal_description block
_exptl_crystal_F_000 242
_exptl_crystal_size_max 0.11
_exptl_crystal_size_mid 0.09
_exptl_crystal_size_min 0.08
_refine_diff_density_max 0.769
_refine_diff_density_min -0.541
_refine_diff_density_rms 0.151
_refine_ls_extinction_coef 0.0195(5)
_refine_ls_extinction_expression Fc^*^=kFc[1+0.001xFc^2^\l^3^/sin(2\q)]^-1/4^
_refine_ls_extinction_method SHELXL
_refine_ls_goodness_of_fit_ref 1.343
_refine_ls_matrix_type full
_refine_ls_number_parameters 21
_refine_ls_number_reflns 244
_refine_ls_number_restraints 0
_refine_ls_restrained_S_all 1.343
_refine_ls_R_factor_all 0.0108
_refine_ls_R_factor_gt 0.0108
_refine_ls_shift/su_max 0.000
_refine_ls_shift/su_mean 0.000
_refine_ls_structure_factor_coef Fsqd
_refine_ls_weighting_details 'calc w=1/[\s^2^(Fo^2^)+(0.0115P)^2^+6.8114P] where P=(Fo^2^+2Fc^2^)/3'
_refine_ls_weighting_scheme calc
_refine_ls_wR_factor_gt 0.0287
_refine_ls_wR_factor_ref 0.0287
_reflns_number_gt 244
_reflns_number_total 244
_reflns_threshold_expression >2sigma(I)
_cod_data_source_file c7tc05382g2.cif
_cod_data_source_block x1
_cod_depositor_comments
;
The following automatic conversions were performed:

data item '_symmetry_cell_setting' value 'Cubic' was changed to
'cubic' in accordance with the
/home/saulius/struct/COD-crude-data/automatic-downloads/DataCite-retrospective/RSC/depositions/lib/dictionaries/cif_core.dic
dictionary named 'cif_core.dic' version 2.4.2 last updated on
2011-04-26.

Automatic conversion script
Id: cif_fix_values 6909 2019-04-08 15:41:33Z antanas 
;
_cod_original_sg_symbol_H-M Ia-3
_cod_database_code 7237046

loop_
_symmetry_equiv_pos_as_xyz
'x, y, z'
'-x+1/2, -y, z+1/2'
'-x, y+1/2, -z+1/2'
'x+1/2, -y+1/2, -z'
'z, x, y'
'z+1/2, -x+1/2, -y'
'-z+1/2, -x, y+1/2'
'-z, x+1/2, -y+1/2'
'y, z, x'
'-y, z+1/2, -x+1/2'
'y+1/2, -z+1/2, -x'
'-y+1/2, -z, x+1/2'
'x+1/2, y+1/2, z+1/2'
'-x+1, -y+1/2, z+1'
'-x+1/2, y+1, -z+1'
'x+1, -y+1, -z+1/2'
'z+1/2, x+1/2, y+1/2'
'z+1, -x+1, -y+1/2'
'-z+1, -x+1/2, y+1'
'-z+1/2, x+1, -y+1'
'y+1/2, z+1/2, x+1/2'
'-y+1/2, z+1, -x+1'
'y+1, -z+1, -x+1/2'
'-y+1, -z+1/2, x+1'
'-x, -y, -z'
'x-1/2, y, -z-1/2'
'x, -y-1/2, z-1/2'
'-x-1/2, y-1/2, z'
'-z, -x, -y'
'-z-1/2, x-1/2, y'
'z-1/2, x, -y-1/2'
'z, -x-1/2, y-1/2'
'-y, -z, -x'
'y, -z-1/2, x-1/2'
'-y-1/2, z-1/2, x'
'y-1/2, z, -x-1/2'
'-x+1/2, -y+1/2, -z+1/2'
'x, y+1/2, -z'
'x+1/2, -y, z'
'-x, y, z+1/2'
'-z+1/2, -x+1/2, -y+1/2'
'-z, x, y+1/2'
'z, x+1/2, -y'
'z+1/2, -x, y'
'-y+1/2, -z+1/2, -x+1/2'
'y+1/2, -z, x'
'-y, z, x+1/2'
'y, z+1/2, -x'

loop_
_atom_site_label
_atom_site_type_symbol
_atom_site_fract_x
_atom_site_fract_y
_atom_site_fract_z
_atom_site_U_iso_or_equiv
_atom_site_adp_type
_atom_site_occupancy
_atom_site_symmetry_multiplicity
_atom_site_calc_flag
_atom_site_refinement_flags
Te1 Te 0.0000 0.2500 0.21092(3) 0.00696(17) Uani 1 2 d S
Ti1 Ti 0.0000 0.0000 0.0000 0.0056(3) Uani 1 6 d S
O2 O 0.1736(2) 0.1736(2) 0.1736(2) 0.0077(7) Uani 1 3 d S
O1 O -0.1025(2) 0.4381(2) 0.3681(2) 0.0115(5) Uani 1 1 d .

loop_
_atom_site_aniso_label
_atom_site_aniso_U_11
_atom_site_aniso_U_22
_atom_site_aniso_U_33
_atom_site_aniso_U_23
_atom_site_aniso_U_13
_atom_site_aniso_U_12
Te1 0.0099(2) 0.0060(2) 0.0050(2) 0.000 0.000 -0.00136(10)
Ti1 0.0056(3) 0.0056(3) 0.0056(3) -0.0005(3) -0.0005(3) -0.0005(3)
O2 0.0077(7) 0.0077(7) 0.0077(7) 0.0017(9) 0.0017(9) 0.0017(9)
O1 0.0136(11) 0.0093(11) 0.0118(11) -0.0003(8) -0.0080(10) 0.0013(9)

loop_
_atom_type_symbol
_atom_type_description
_atom_type_scat_dispersion_real
_atom_type_scat_dispersion_imag
_atom_type_scat_source
O O 0.0106 0.0060 'International Tables Vol C Tables 4.2.6.8 and 6.1.1.4'
Ti Ti 0.2776 0.4457 'International Tables Vol C Tables 4.2.6.8 and 6.1.1.4'
Te Te -0.5308 1.6751 'International Tables Vol C Tables 4.2.6.8 and 6.1.1.4'

loop_
_geom_angle_atom_site_label_1
_geom_angle_atom_site_label_2
_geom_angle_atom_site_label_3
_geom_angle
_geom_angle_site_symmetry_1
_geom_angle_site_symmetry_3
O1 Te1 O1 101.79(16) 11_455 22_544
O1 Te1 O2 86.02(13) 11_455 .
O1 Te1 O2 79.99(8) 22_544 .
O1 Te1 O2 79.99(8) 11_455 14_454
O1 Te1 O2 86.02(13) 22_544 14_454
O2 Te1 O2 157.76(13) . 14_454
O1 Ti1 O1 180.0(2) 27_565 3_545
O1 Ti1 O1 91.81(9) 27_565 35_655
O1 Ti1 O1 88.19(9) 3_545 35_655
O1 Ti1 O1 88.19(9) 27_565 11_455
O1 Ti1 O1 91.81(9) 3_545 11_455
O1 Ti1 O1 180.0(2) 35_655 11_455
O1 Ti1 O1 88.19(9) 27_565 7_554
O1 Ti1 O1 91.81(9) 3_545 7_554
O1 Ti1 O1 88.19(9) 35_655 7_554
O1 Ti1 O1 91.81(9) 11_455 7_554
O1 Ti1 O1 91.81(9) 27_565 31_556
O1 Ti1 O1 88.19(9) 3_545 31_556
O1 Ti1 O1 91.81(9) 35_655 31_556
O1 Ti1 O1 88.19(9) 11_455 31_556
O1 Ti1 O1 180.0(2) 7_554 31_556
Te1 O2 Te1 116.86(6) 9 .
Te1 O2 Te1 116.86(6) 9 5
Te1 O2 Te1 116.86(6) . 5
Te1 O1 Ti1 138.28(13) 19_454 3

loop_
_geom_bond_atom_site_label_1
_geom_bond_atom_site_label_2
_geom_bond_distance
_geom_bond_site_symmetry_2
Te1 O1 1.884(2) 11_455
Te1 O1 1.884(2) 22_544
Te1 O2 2.1185(7) .
Te1 O2 2.1185(7) 14_454
Ti1 O1 1.952(2) 27_565
Ti1 O1 1.952(2) 3_545
Ti1 O1 1.952(2) 35_655
Ti1 O1 1.952(2) 11_455
Ti1 O1 1.952(2) 7_554
Ti1 O1 1.952(2) 31_556
O2 Te1 2.1185(7) 9
O2 Te1 2.1185(7) 5
O1 Te1 1.884(2) 19_454
O1 Ti1 1.952(2) 3
